data_7040403
loop_
_publ_author_name
'Anti\~nolo, Antonio'
'Carrillo-Hermosilla, Fernando'
'Fern\'andez-Gal\'an, Rafael'
'Montero-Rama, Mar\'ia Pilar'
'Ramos, Alberto'
'Villase\~nor, Elena'
'Rojas, Rene S.'
'Rodr\'iguez-Di\'eguez, Antonio'

_publ_section_title
;
 Dialkylboron guanidinates: syntheses, structures and carbodiimide
 de-insertion reactions.
;
_journal_issue 39
_journal_name_full 'Dalton transactions (Cambridge, England : 2003)'
_journal_page_first 15350
_journal_paper_doi 10.1039/c6dt02913b
_journal_volume 45
_journal_year 2016
_chemical_formula_sum 'C25 H42 B N3'
_chemical_formula_weight 395.42
_chemical_name_systematic
;
 ?
;
_space_group_crystal_system triclinic
_space_group_IT_number 2
_space_group_name_Hall '-P 1'
_space_group_name_H-M_alt 'P -1'
_symmetry_space_group_name_Hall '-P 1'
_symmetry_space_group_name_H-M 'P -1'
_atom_sites_solution_hydrogens mixed
_audit_creation_method SHELXL-2014
_audit_update_record
;
2016-05-13 deposited with the CCDC.
2016-08-22 downloaded from the CCDC.
;
_cell_angle_alpha 81.971(4)
_cell_angle_beta 73.936(4)
_cell_angle_gamma 81.185(5)
_cell_formula_units_Z 2
_cell_length_a 9.6645(7)
_cell_length_b 11.0217(12)
_cell_length_c 11.9242(9)
_cell_measurement_reflns_used 9577
_cell_measurement_temperature 100(2)
_cell_measurement_theta_max 28.69
_cell_measurement_theta_min 2.46
_cell_volume 1199.80(18)
_computing_cell_refinement 'Bruker Apex II'
_computing_data_collection 'Bruker ApexII'
_computing_data_reduction 'Bruker Apex II'
_computing_structure_refinement 'SHELXL-2014 (Sheldrick, 2014)'
_computing_structure_solution 'SHELXL-2014 (Sheldrick, 2014)'
_diffrn_ambient_temperature 100(2)
_diffrn_measured_fraction_theta_full 0.998
_diffrn_measured_fraction_theta_max 0.992
_diffrn_measurement_device_type 'Bruker D8 Venture'
_diffrn_measurement_method 'Phi and Omega Scans'
_diffrn_radiation_type MoK\a
_diffrn_radiation_wavelength 0.71073
_diffrn_reflns_av_R_equivalents 0.0716
_diffrn_reflns_av_unetI/netI 0.0530
_diffrn_reflns_Laue_measured_fraction_full 0.998
_diffrn_reflns_Laue_measured_fraction_max 0.992
_diffrn_reflns_limit_h_max 13
_diffrn_reflns_limit_h_min -13
_diffrn_reflns_limit_k_max 14
_diffrn_reflns_limit_k_min -14
_diffrn_reflns_limit_l_max 15
_diffrn_reflns_limit_l_min -16
_diffrn_reflns_number 29777
_diffrn_reflns_point_group_measured_fraction_full 0.998
_diffrn_reflns_point_group_measured_fraction_max 0.992
_diffrn_reflns_theta_full 25.242
_diffrn_reflns_theta_max 28.761
_diffrn_reflns_theta_min 2.209
_diffrn_source 'fine-focus sealed tube'
_exptl_absorpt_coefficient_mu 0.063
_exptl_absorpt_correction_T_max 0.746
_exptl_absorpt_correction_T_min 0.649
_exptl_absorpt_correction_type empirical
_exptl_absorpt_process_details 'Bruker SADABS (Bruker, 1999)'
_exptl_crystal_colour white
_exptl_crystal_density_diffrn 1.095
_exptl_crystal_description Prismatic
_exptl_crystal_F_000 436
_exptl_crystal_size_max 0.16
_exptl_crystal_size_mid 0.16
_exptl_crystal_size_min 0.12
_refine_diff_density_max 0.574
_refine_diff_density_min -0.661
_refine_diff_density_rms 0.060
_refine_ls_extinction_method none
_refine_ls_goodness_of_fit_ref 1.045
_refine_ls_hydrogen_treatment constr
_refine_ls_matrix_type full
_refine_ls_number_parameters 266
_refine_ls_number_reflns 6192
_refine_ls_number_restraints 0
_refine_ls_restrained_S_all 1.045
_refine_ls_R_factor_all 0.0810
_refine_ls_R_factor_gt 0.0542
_refine_ls_shift/su_max 0.000
_refine_ls_shift/su_mean 0.000
_refine_ls_structure_factor_coef Fsqd
_refine_ls_weighting_details 'w=1/[\s^2^(Fo^2^)+(0.0644P)^2^+0.5711P] where P=(Fo^2^+2Fc^2^)/3'
_refine_ls_weighting_scheme calc
_refine_ls_wR_factor_gt 0.1299
_refine_ls_wR_factor_ref 0.1442
_reflns_Friedel_coverage 0.000
_reflns_number_gt 4668
_reflns_number_total 6192
_reflns_threshold_expression 'I > 2\s(I)'
_cod_data_source_file c6dt02913b2.cif
_cod_data_source_block 6
_cod_depositor_comments
;
The following automatic conversions were performed:

'_exptl_absorpt_correction_type' value 'Empirical' changed to
'empirical' according to
/usr/data/users/saulius/crontab/automatic-downloads/rss-feeds/RSC/lib/dictionaries/cif_core.dic
dictionary named 'cif_core.dic' version 2.4.2 from 2011-04-26.

Automatic conversion script
Id: cif_fix_values 4268 2015-11-12 08:31:59Z antanas 

 Adding full bibliography for 7040401--7040404.cif.
;
_cod_database_code 7040403
_shelx_space_group_comment
;
The symmetry employed for this shelxl refinement is uniquely defined
by the following loop, which should always be used as a source of
symmetry information in preference to the above space-group names.
They are only intended as comments.
;
_shelxl_version_number 2014-3

loop_
_space_group_symop_operation_xyz
'x, y, z'
'-x, -y, -z'

loop_
_atom_site_label
_atom_site_type_symbol
_atom_site_fract_x
_atom_site_fract_y
_atom_site_fract_z
_atom_site_U_iso_or_equiv
_atom_site_adp_type
_atom_site_occupancy
_atom_site_site_symmetry_order
_atom_site_calc_flag
_atom_site_refinement_flags_posn
_atom_site_refinement_flags_adp
B1 B 0.26418(16) 0.19660(15) 0.26456(13) 0.0109(3) Uani 1 1 d . .
N1 N 0.39146(12) 0.23050(11) 0.31768(10) 0.0110(2) Uani 1 1 d . .
N2 N 0.39713(12) 0.20617(11) 0.14506(10) 0.0109(2) Uani 1 1 d . .
N3 N 0.62377(12) 0.24698(12) 0.17907(10) 0.0138(3) Uani 1 1 d . .
H3 H 0.6532 0.2985 0.2127 0.017 Uiso 1 1 calc R U
C1 C 0.48099(14) 0.23047(12) 0.21196(12) 0.0109(3) Uani 1 1 d . .
C2 C 0.43490(15) 0.23101(13) 0.42596(12) 0.0129(3) Uani 1 1 d . .
H2 H 0.5307 0.1831 0.4179 0.015 Uiso 1 1 calc R U
C3 C 0.32832(17) 0.17082(15) 0.53049(12) 0.0183(3) Uani 1 1 d . .
H3A H 0.2328 0.2140 0.5368 0.027 Uiso 1 1 d R U
H3B H 0.3564 0.1746 0.6010 0.027 Uiso 1 1 d R U
H3C H 0.3284 0.0862 0.5195 0.027 Uiso 1 1 d R U
C4 C 0.44637(17) 0.36336(14) 0.44452(13) 0.0180(3) Uani 1 1 d . .
H4A H 0.5134 0.3994 0.3773 0.027 Uiso 1 1 d R U
H4B H 0.4801 0.3628 0.5132 0.027 Uiso 1 1 d R U
H4C H 0.3527 0.4110 0.4546 0.027 Uiso 1 1 d R U
C5 C 0.39612(14) 0.26009(13) 0.03119(11) 0.0112(3) Uani 1 1 d . .
C6 C 0.29564(16) 0.22657(14) -0.02028(12) 0.0147(3) Uani 1 1 d . .
H6 H 0.2366 0.1666 0.0193 0.018 Uiso 1 1 calc R U
C7 C 0.28286(16) 0.28158(14) -0.12964(13) 0.0174(3) Uani 1 1 d . .
H7 H 0.2149 0.2588 -0.1623 0.021 Uiso 1 1 calc R U
C8 C 0.37131(16) 0.37052(14) -0.19048(13) 0.0177(3) Uani 1 1 d . .
H8 H 0.3628 0.4076 -0.2636 0.021 Uiso 1 1 calc R U
C9 C 0.47261(16) 0.40333(14) -0.14067(13) 0.0166(3) Uani 1 1 d . .
H9 H 0.5327 0.4621 -0.1814 0.020 Uiso 1 1 calc R U
C10 C 0.48531(15) 0.34954(13) -0.03089(12) 0.0136(3) Uani 1 1 d . .
H10 H 0.5531 0.3729 0.0015 0.016 Uiso 1 1 calc R U
C11 C 0.72986(15) 0.17909(15) 0.08735(13) 0.0169(3) Uani 1 1 d . .
H11 H 0.6859 0.1771 0.0229 0.020 Uiso 1 1 calc R U
C12 C 0.77001(18) 0.04688(16) 0.13545(16) 0.0260(4) Uani 1 1 d . .
H12A H 0.8099 0.0473 0.2007 0.039 Uiso 1 1 d R U
H12B H 0.8405 0.0048 0.0751 0.039 Uiso 1 1 d R U
H12C H 0.6848 0.0051 0.1608 0.039 Uiso 1 1 d R U
C13 C 0.86140(17) 0.24915(17) 0.04109(15) 0.0269(4) Uani 1 1 d . .
H13A H 0.8319 0.3320 0.0120 0.040 Uiso 1 1 d R U
H13B H 0.9296 0.2083 -0.0213 0.040 Uiso 1 1 d R U
H13C H 0.9060 0.2512 0.1033 0.040 Uiso 1 1 d R U
C14 C 0.22517(14) 0.05736(13) 0.30990(12) 0.0118(3) Uani 1 1 d . .
H14 H 0.1721 0.0582 0.3928 0.014 Uiso 1 1 calc R U
C15 C 0.35623(15) -0.04238(13) 0.30548(13) 0.0154(3) Uani 1 1 d . .
H15A H 0.4099 -0.0492 0.2244 0.018 Uiso 1 1 calc R U
H15B H 0.4202 -0.0177 0.3459 0.018 Uiso 1 1 calc R U
C16 C 0.31024(16) -0.16856(14) 0.36223(13) 0.0172(3) Uani 1 1 d . .
H16A H 0.3955 -0.2293 0.3545 0.021 Uiso 1 1 calc R U
H16B H 0.2650 -0.1640 0.4452 0.021 Uiso 1 1 calc R U
C17 C 0.20400(17) -0.20968(14) 0.30528(14) 0.0185(3) Uani 1 1 d . .
H17A H 0.1700 -0.2856 0.3480 0.022 Uiso 1 1 calc R U
H17B H 0.2537 -0.2262 0.2253 0.022 Uiso 1 1 calc R U
C18 C 0.07383(16) -0.11124(14) 0.30440(14) 0.0179(3) Uani 1 1 d . .
H18A H 0.0158 -0.1034 0.3842 0.021 Uiso 1 1 calc R U
H18B H 0.0137 -0.1366 0.2609 0.021 Uiso 1 1 calc R U
C19 C 0.12329(16) 0.01404(13) 0.24819(13) 0.0155(3) Uani 1 1 d . .
H19A H 0.0388 0.0751 0.2518 0.019 Uiso 1 1 calc R U
H19B H 0.1732 0.0079 0.1662 0.019 Uiso 1 1 calc R U
C20 C 0.13003(14) 0.30349(13) 0.26335(12) 0.0116(3) Uani 1 1 d . .
H20 H 0.0883 0.2883 0.2012 0.014 Uiso 1 1 calc R U
C21 C 0.00718(16) 0.29794(14) 0.37784(13) 0.0161(3) Uani 1 1 d . .
H21A H -0.0251 0.2167 0.3928 0.019 Uiso 1 1 calc R U
H21B H 0.0450 0.3094 0.4425 0.019 Uiso 1 1 calc R U
C22 C -0.12310(16) 0.39562(14) 0.37391(14) 0.0186(3) Uani 1 1 d . .
H22A H -0.1689 0.3786 0.3159 0.022 Uiso 1 1 calc R U
H22B H -0.1937 0.3915 0.4497 0.022 Uiso 1 1 calc R U
C23 C -0.07644(16) 0.52527(14) 0.34306(13) 0.0164(3) Uani 1 1 d . .
H23A H -0.1596 0.5848 0.3366 0.020 Uiso 1 1 calc R U
H23B H -0.0399 0.5458 0.4052 0.020 Uiso 1 1 calc R U
C24 C 0.04091(16) 0.53280(13) 0.22778(13) 0.0153(3) Uani 1 1 d . .
H24A H 0.0720 0.6145 0.2115 0.018 Uiso 1 1 calc R U
H24B H 0.0016 0.5196 0.1645 0.018 Uiso 1 1 calc R U
C25 C 0.17159(15) 0.43586(13) 0.23296(13) 0.0145(3) Uani 1 1 d . .
H25A H 0.2159 0.4541 0.2914 0.017 Uiso 1 1 calc R U
H25B H 0.2430 0.4410 0.1576 0.017 Uiso 1 1 calc R U

loop_
_atom_site_aniso_label
_atom_site_aniso_U_11
_atom_site_aniso_U_22
_atom_site_aniso_U_33
_atom_site_aniso_U_23
_atom_site_aniso_U_13
_atom_site_aniso_U_12
B1 0.0096(7) 0.0141(7) 0.0093(7) -0.0008(5) -0.0023(5) -0.0033(6)
N1 0.0110(5) 0.0130(6) 0.0096(5) -0.0008(4) -0.0029(4) -0.0028(4)
N2 0.0095(5) 0.0135(6) 0.0100(5) 0.0001(4) -0.0026(4) -0.0038(4)
N3 0.0102(6) 0.0185(6) 0.0143(6) -0.0043(5) -0.0028(5) -0.0046(5)
C1 0.0103(6) 0.0100(6) 0.0128(6) -0.0003(5) -0.0035(5) -0.0026(5)
C2 0.0122(6) 0.0166(7) 0.0102(6) -0.0007(5) -0.0039(5) -0.0018(5)
C3 0.0207(7) 0.0231(8) 0.0117(7) 0.0020(6) -0.0046(6) -0.0074(6)
C4 0.0231(8) 0.0191(8) 0.0141(7) -0.0024(6) -0.0065(6) -0.0059(6)
C5 0.0103(6) 0.0121(7) 0.0103(6) -0.0025(5) -0.0015(5) 0.0000(5)
C6 0.0160(7) 0.0163(7) 0.0132(7) -0.0001(5) -0.0038(5) -0.0070(6)
C7 0.0184(7) 0.0212(8) 0.0160(7) -0.0014(6) -0.0085(6) -0.0055(6)
C8 0.0200(7) 0.0212(8) 0.0121(7) 0.0027(6) -0.0061(6) -0.0032(6)
C9 0.0151(7) 0.0174(7) 0.0158(7) 0.0025(6) -0.0019(5) -0.0054(6)
C10 0.0112(6) 0.0157(7) 0.0146(7) -0.0022(5) -0.0037(5) -0.0027(5)
C11 0.0103(6) 0.0259(8) 0.0147(7) -0.0051(6) -0.0029(5) -0.0009(6)
C12 0.0186(8) 0.0234(9) 0.0360(9) -0.0056(7) -0.0067(7) -0.0010(6)
C13 0.0152(8) 0.0344(10) 0.0257(8) 0.0028(7) 0.0023(6) -0.0058(7)
C14 0.0105(6) 0.0131(7) 0.0117(6) 0.0010(5) -0.0029(5) -0.0029(5)
C15 0.0122(7) 0.0148(7) 0.0193(7) -0.0002(5) -0.0049(5) -0.0021(5)
C16 0.0176(7) 0.0127(7) 0.0211(7) 0.0012(6) -0.0068(6) -0.0012(6)
C17 0.0237(8) 0.0124(7) 0.0201(7) 0.0009(6) -0.0066(6) -0.0056(6)
C18 0.0170(7) 0.0168(7) 0.0221(7) 0.0016(6) -0.0073(6) -0.0078(6)
C19 0.0153(7) 0.0134(7) 0.0193(7) 0.0015(5) -0.0075(6) -0.0040(5)
C20 0.0113(6) 0.0127(7) 0.0113(6) 0.0001(5) -0.0030(5) -0.0037(5)
C21 0.0139(7) 0.0148(7) 0.0161(7) 0.0017(5) -0.0005(5) -0.0006(5)
C22 0.0137(7) 0.0188(8) 0.0191(7) 0.0011(6) 0.0003(6) -0.0001(6)
C23 0.0161(7) 0.0165(7) 0.0158(7) -0.0024(5) -0.0052(6) 0.0030(6)
C24 0.0172(7) 0.0130(7) 0.0157(7) 0.0003(5) -0.0050(6) -0.0023(5)
C25 0.0133(7) 0.0132(7) 0.0168(7) 0.0002(5) -0.0032(5) -0.0037(5)

loop_
_atom_type_symbol
_atom_type_description
_atom_type_scat_dispersion_real
_atom_type_scat_dispersion_imag
_atom_type_scat_source
C C 0.0033 0.0016 'International Tables Vol C Tables 4.2.6.8 and 6.1.1.4'
H H 0.0000 0.0000 'International Tables Vol C Tables 4.2.6.8 and 6.1.1.4'
B B 0.0013 0.0007 'International Tables Vol C Tables 4.2.6.8 and 6.1.1.4'
N N 0.0061 0.0033 'International Tables Vol C Tables 4.2.6.8 and 6.1.1.4'

loop_
_geom_angle_atom_site_label_1
_geom_angle_atom_site_label_2
_geom_angle_atom_site_label_3
_geom_angle
C20 B1 C14 117.09(11)
C20 B1 N2 113.14(11)
C14 B1 N2 113.82(11)
C20 B1 N1 115.60(11)
C14 B1 N1 112.00(11)
N2 B1 N1 79.57(9)
C1 N1 C2 124.83(11)
C1 N1 B1 89.26(10)
C2 N1 B1 143.91(11)
C1 N2 C5 126.96(11)
C1 N2 B1 87.97(10)
C5 N2 B1 130.17(11)
C1 N3 C11 121.95(12)
N1 C1 N3 128.12(12)
N1 C1 N2 103.16(11)
N3 C1 N2 128.69(13)
N1 C2 C3 110.66(11)
N1 C2 C4 109.90(11)
C3 C2 C4 111.08(12)
C6 C5 C10 118.49(12)
C6 C5 N2 117.90(12)
C10 C5 N2 123.54(12)
C7 C6 C5 120.94(13)
C6 C7 C8 120.23(13)
C9 C8 C7 119.22(13)
C10 C9 C8 120.94(13)
C9 C10 C5 120.16(13)
N3 C11 C13 108.25(13)
N3 C11 C12 110.71(13)
C13 C11 C12 112.06(13)
C15 C14 C19 108.08(12)
C15 C14 B1 115.43(11)
C19 C14 B1 114.00(11)
C16 C15 C14 112.04(12)
C17 C16 C15 111.46(12)
C16 C17 C18 111.58(12)
C17 C18 C19 111.10(12)
C18 C19 C14 112.14(11)
C25 C20 C21 109.12(12)
C25 C20 B1 115.02(11)
C21 C20 B1 113.30(11)
C22 C21 C20 113.07(12)
C23 C22 C21 111.10(12)
C24 C23 C22 110.73(12)
C23 C24 C25 110.93(12)
C24 C25 C20 112.67(11)

loop_
_geom_bond_atom_site_label_1
_geom_bond_atom_site_label_2
_geom_bond_distance
B1 C20 1.614(2)
B1 C14 1.619(2)
B1 N2 1.6367(18)
B1 N1 1.6407(18)
N1 C1 1.3169(18)
N1 C2 1.4650(17)
N2 C1 1.3598(17)
N2 C5 1.4061(17)
N3 C1 1.3596(17)
N3 C11 1.4765(19)
C2 C3 1.5240(19)
C2 C4 1.531(2)
C5 C6 1.3998(19)
C5 C10 1.4023(19)
C6 C7 1.389(2)
C7 C8 1.390(2)
C8 C9 1.390(2)
C9 C10 1.389(2)
C11 C13 1.520(2)
C11 C12 1.523(2)
C14 C15 1.539(2)
C14 C19 1.5434(19)
C15 C16 1.533(2)
C16 C17 1.528(2)
C17 C18 1.532(2)
C18 C19 1.5332(19)
C20 C25 1.5403(19)
C20 C21 1.5424(19)
C21 C22 1.533(2)
C22 C23 1.530(2)
C23 C24 1.522(2)
C24 C25 1.534(2)
